data_7249360
loop_
_publ_author_name
'De Zitter, Elke'
'Perl, David'
'Savko, Martin'
'Paley, Daniel W.'
'Thom, Alexander J.'
'Jeangerard, Damien'
'Brewster, Aaron S.'
'Tissot, Antoine'
'Serre, Christian'
'Shepard, William'

_publ_section_title
;
 Elucidating metal--organic framework structures using synchrotron serial
 crystallography
;
_journal_issue 39
_journal_name_full CrystEngComm
_journal_page_first 5644
_journal_page_last 5654
_journal_paper_doi 10.1039/D4CE00735B
_journal_volume 26
_journal_year 2024
_chemical_formula_moiety 'C8 H10 N4 Zn'
_chemical_formula_sum 'C8 H10 N4 Zn'
_chemical_formula_weight 227.57
_chemical_name_common ZIF-8
_chemical_name_systematic Zn(mim)2
_space_group_crystal_system cubic
_space_group_IT_number 217
_space_group_name_Hall 'I -4 2 3'
_space_group_name_H-M_alt 'I -4 3 m'
_atom_sites_solution_hydrogens geom
_audit_creation_date 2024-04-17
_audit_creation_method
;
Olex2 1.5
(compiled 2023.03.06 svn.rbb2c1857 for OlexSys, GUI svn.r6748)
;
_audit_update_record
;
2024-05-06 deposited with the CCDC.	2024-07-31 downloaded from the CCDC.
;
_cell_angle_alpha 90
_cell_angle_beta 90
_cell_angle_gamma 90
_cell_formula_units_Z 12
_cell_length_a 16.99(4)
_cell_length_b 16.99(4)
_cell_length_c 16.99(4)
_cell_measurement_temperature 100
_cell_volume 4904(2)
_computing_cell_refinement 'XDS (Kabsch, 2010)'
_computing_data_collection MXCuBE
_computing_data_reduction 'XDS (Kabsch, 2010)'
_computing_molecular_graphics 'Olex2 1.5 (Dolomanov et al., 2009)'
_computing_publication_material 'Olex2 1.5 (Dolomanov et al., 2009)'
_computing_structure_refinement 'SHELXL 2018/3 (Sheldrick, 2015)'
_computing_structure_solution 'SHELXT 2018/2 (Sheldrick, 2018)'
_diffrn_ambient_temperature 100.00
_diffrn_measured_fraction_theta_full 1.003
_diffrn_measured_fraction_theta_max 1.000
_diffrn_measurement_device 'Kappa-geometry diffractometer'
_diffrn_measurement_device_type 'MD2 microdiffractometer with MK3 mini-kappa'
_diffrn_measurement_method 'omega rotation'
_diffrn_radiation_collimation '0.010 mm x 0.005 mm (H*V, FWHM) KB focusing mirrors'
_diffrn_radiation_monochromator 'Silicon 111'
_diffrn_radiation_probe x-ray
_diffrn_radiation_type synchrotron
_diffrn_radiation_wavelength 0.7293
_diffrn_reflns_av_R_equivalents 0.0509
_diffrn_reflns_av_unetI/netI 0.0207
_diffrn_reflns_Laue_measured_fraction_full 1.003
_diffrn_reflns_Laue_measured_fraction_max 1.000
_diffrn_reflns_limit_h_max 18
_diffrn_reflns_limit_h_min -18
_diffrn_reflns_limit_k_max 18
_diffrn_reflns_limit_k_min -18
_diffrn_reflns_limit_l_max 14
_diffrn_reflns_limit_l_min -18
_diffrn_reflns_number 17564
_diffrn_reflns_point_group_measured_fraction_full 1.000
_diffrn_reflns_point_group_measured_fraction_max 0.998
_diffrn_reflns_theta_full 22.874
_diffrn_reflns_theta_max 22.874
_diffrn_reflns_theta_min 1.739
_diffrn_source 'Synchrotron SOLEIL'
_diffrn_source_type 'U24 Undulator, PROXIMA-2 Beamline'
_exptl_absorpt_coefficient_mu 1.572
_exptl_crystal_colour 'clear yellowish colourless'
_exptl_crystal_colour_lustre clear
_exptl_crystal_colour_modifier yellowish
_exptl_crystal_colour_primary colourless
_exptl_crystal_density_diffrn 0.925
_exptl_crystal_description microcrystals
_exptl_crystal_F_000 1392
_refine_diff_density_max 0.208
_refine_diff_density_min -0.313
_refine_diff_density_rms 0.060
_refine_ls_abs_structure_details
;
 Flack x determined using 256 quotients [(I+)-(I-)]/[(I+)+(I-)]
 (Parsons, Flack and Wagner, Acta Cryst. B69 (2013) 249-259).
;
_refine_ls_abs_structure_Flack 0.074(17)
_refine_ls_extinction_coef 0.0016(6)
_refine_ls_extinction_expression Fc^*^=kFc[1+0.001xFc^2^\l^3^/sin(2\q)]^-1/4^
_refine_ls_extinction_method 'SHELXL-2018/3 (Sheldrick 2018)'
_refine_ls_goodness_of_fit_ref 1.114
_refine_ls_hydrogen_treatment constr
_refine_ls_matrix_type full
_refine_ls_number_parameters 35
_refine_ls_number_reflns 618
_refine_ls_number_restraints 0
_refine_ls_restrained_S_all 1.114
_refine_ls_R_factor_all 0.0467
_refine_ls_R_factor_gt 0.0462
_refine_ls_shift/su_max 0.000
_refine_ls_shift/su_mean 0.000
_refine_ls_structure_factor_coef Fsqd
_refine_ls_weighting_details 'w=1/[\s^2^(Fo^2^)+(0.1026P)^2^+0.3696P] where P=(Fo^2^+2Fc^2^)/3'
_refine_ls_weighting_scheme calc
_refine_ls_wR_factor_gt 0.1281
_refine_ls_wR_factor_ref 0.1289
_reflns_Friedel_coverage 0.781
_reflns_Friedel_fraction_full 0.996
_reflns_Friedel_fraction_max 0.996
_reflns_number_gt 607
_reflns_number_total 618
_reflns_threshold_expression 'I > 2\s(I)'
_cod_data_source_file d4ce00735b2.cif
_cod_data_source_block zif8_sg229_unmerged_a_solventmask
_cod_depositor_comments 'Adding full bibliography for 7249358--7249364.cif.'
_cod_original_cell_volume 4904(31)
_cod_database_code 7249360
_shelx_shelxl_version_number 2018/3
_shelx_space_group_comment
;
The symmetry employed for this shelxl refinement is uniquely defined
by the following loop, which should always be used as a source of
symmetry information in preference to the above space-group names.
They are only intended as comments.
;
_olex2_refinement_description
;
1. Fixed Uiso
 At 1.2 times of:
  All C(H) groups
 At 1.5 times of:
  All C(H,H,H) groups
2. Others
 Fixed Sof: H00A(0.5) H00B(0.5) H00C(0.5)
3.a Aromatic/amide H refined with riding coordinates:
 C004(H004)
3.b Idealised Me refined as rotating group:
 C005(H00A,H00B,H00C)
;
_olex2_submission_special_instructions 'No special instructions were received'

loop_
_space_group_symop_operation_xyz
'x, y, z'
'-x, -y, z'
'-x, y, -z'
'x, -y, -z'
'z, x, y'
'z, -x, -y'
'-z, -x, y'
'-z, x, -y'
'y, z, x'
'-y, z, -x'
'y, -z, -x'
'-y, -z, x'
'y, x, z'
'-y, -x, z'
'y, -x, -z'
'-y, x, -z'
'x, z, y'
'-x, z, -y'
'-x, -z, y'
'x, -z, -y'
'z, y, x'
'z, -y, -x'
'-z, y, -x'
'-z, -y, x'
'x+1/2, y+1/2, z+1/2'
'-x+1/2, -y+1/2, z+1/2'
'-x+1/2, y+1/2, -z+1/2'
'x+1/2, -y+1/2, -z+1/2'
'z+1/2, x+1/2, y+1/2'
'z+1/2, -x+1/2, -y+1/2'
'-z+1/2, -x+1/2, y+1/2'
'-z+1/2, x+1/2, -y+1/2'
'y+1/2, z+1/2, x+1/2'
'-y+1/2, z+1/2, -x+1/2'
'y+1/2, -z+1/2, -x+1/2'
'-y+1/2, -z+1/2, x+1/2'
'y+1/2, x+1/2, z+1/2'
'-y+1/2, -x+1/2, z+1/2'
'y+1/2, -x+1/2, -z+1/2'
'-y+1/2, x+1/2, -z+1/2'
'x+1/2, z+1/2, y+1/2'
'-x+1/2, z+1/2, -y+1/2'
'-x+1/2, -z+1/2, y+1/2'
'x+1/2, -z+1/2, -y+1/2'
'z+1/2, y+1/2, x+1/2'
'z+1/2, -y+1/2, -x+1/2'
'-z+1/2, y+1/2, -x+1/2'
'-z+1/2, -y+1/2, x+1/2'

loop_
_atom_site_label
_atom_site_type_symbol
_atom_site_fract_x
_atom_site_fract_y
_atom_site_fract_z
_atom_site_U_iso_or_equiv
_atom_site_adp_type
_atom_site_occupancy
_atom_site_site_symmetry_order
_atom_site_calc_flag
_atom_site_refinement_flags_posn
_atom_site_refinement_flags_adp
_atom_site_refinement_flags_occupancy
_atom_site_disorder_assembly
_atom_site_disorder_group
Zn01 Zn 0.000000 0.250000 0.500000 0.0905(7) Uani 1 4 d S T P . .
N002 N 0.0305(3) 0.3179(3) 0.5898(3) 0.0929(13) Uani 1 1 d . . . . .
C003 C -0.0090(8) 0.3765(3) 0.6235(3) 0.084(2) Uani 1 2 d S T P . .
C004 C 0.1020(5) 0.3146(6) 0.6297(5) 0.113(2) Uani 1 1 d . . . . .
H004 H 0.143716 0.278936 0.619210 0.136 Uiso 1 1 calc R U . . .
C005 C -0.0887(7) 0.4057(6) 0.5943(6) 0.120(4) Uani 1 2 d S T P . .
H00A H -0.106247 0.372864 0.550242 0.180 Uiso 0.5 1 calc R U P A -1
H00B H -0.083868 0.460431 0.576765 0.180 Uiso 0.5 1 calc R U P A -1
H00C H -0.127215 0.402563 0.637136 0.180 Uiso 0.5 1 calc R U P A -1

loop_
_atom_site_aniso_label
_atom_site_aniso_U_11
_atom_site_aniso_U_22
_atom_site_aniso_U_33
_atom_site_aniso_U_23
_atom_site_aniso_U_13
_atom_site_aniso_U_12
Zn01 0.0921(7) 0.0872(9) 0.0921(7) 0.000 0.000 0.000
N002 0.084(3) 0.101(3) 0.094(3) 0.004(3) -0.002(2) 0.000(2)
C003 0.082(6) 0.086(2) 0.086(2) -0.006(3) -0.008(3) 0.008(3)
C004 0.091(4) 0.130(6) 0.119(5) -0.026(5) -0.002(4) 0.019(4)
C005 0.104(6) 0.128(5) 0.128(5) -0.030(7) -0.012(5) 0.012(5)

loop_
_atom_type_symbol
_atom_type_description
_atom_type_scat_dispersion_real
_atom_type_scat_dispersion_imag
_atom_type_scat_source
C C 0.0024 0.0017 'International Tables Vol C Tables 4.2.6.8 and 6.1.1.4'
H H 0.0000 0.0000 'International Tables Vol C Tables 4.2.6.8 and 6.1.1.4'
N N 0.0046 0.0035 'International Tables Vol C Tables 4.2.6.8 and 6.1.1.4'
Zn Zn 0.2046 1.5012 'International Tables Vol C Tables 4.2.6.8 and 6.1.1.4'

loop_
_geom_angle_atom_site_label_1
_geom_angle_atom_site_label_2
_geom_angle_atom_site_label_3
_geom_angle
_geom_angle_site_symmetry_1
_geom_angle_site_symmetry_3
_geom_angle_publ_flag
N002 Zn01 N002 109.80(17) 48 3_556 ?
N002 Zn01 N002 108.8(3) 3_556 . ?
N002 Zn01 N002 109.80(17) 48 . ?
N002 Zn01 N002 108.8(3) 48 46_455 ?
N002 Zn01 N002 109.80(17) 3_556 46_455 ?
N002 Zn01 N002 109.80(17) 46_455 . ?
C003 N002 Zn01 129.4(6) . . ?
C003 N002 C004 105.1(7) . . ?
C004 N002 Zn01 125.5(5) . . ?
N002 C003 N002 113.0(11) . 20_566 ?
N002 C003 C005 123.5(5) 20_566 . ?
N002 C003 C005 123.5(5) . . ?
N002 C004 H004 125.8 . . ?
C004 C004 N002 108.5(4) 20_566 . ?
C004 C004 H004 125.8 20_566 . ?
C003 C005 H00A 109.5 . . ?
C003 C005 H00B 109.5 . . ?
C003 C005 H00C 109.5 . . ?
H00A C005 H00B 109.5 . . ?
H00A C005 H00C 109.5 . . ?
H00B C005 H00C 109.5 . . ?

loop_
_geom_bond_atom_site_label_1
_geom_bond_atom_site_label_2
_geom_bond_distance
_geom_bond_site_symmetry_2
_geom_bond_publ_flag
Zn01 N002 1.981(7) 48 ?
Zn01 N002 1.981(7) . ?
Zn01 N002 1.981(7) 3_556 ?
Zn01 N002 1.981(7) 46_455 ?
N002 C003 1.331(9) . ?
N002 C004 1.392(10) . ?
C003 C005 1.525(18) . ?
C004 C004 1.337(16) 20_566 ?
C004 H004 0.9500 . ?
C005 H00A 0.9800 . ?
C005 H00B 0.9800 . ?
C005 H00C 0.9800 . ?

loop_
_geom_torsion_atom_site_label_1
_geom_torsion_atom_site_label_2
_geom_torsion_atom_site_label_3
_geom_torsion_atom_site_label_4
_geom_torsion
_geom_torsion_site_symmetry_1
_geom_torsion_site_symmetry_2
_geom_torsion_site_symmetry_3
_geom_torsion_site_symmetry_4
_geom_torsion_publ_flag
Zn01 N002 C003 N002 -178.9(3) . . . 20_566 ?
Zn01 N002 C003 C005 -3.0(13) . . . . ?
Zn01 N002 C004 C004 178.6(3) . . . 20_566 ?
C003 N002 C004 C004 0.5(6) . . . 20_566 ?
C004 N002 C003 N002 -0.9(11) . . . 20_566 ?
C004 N002 C003 C005 175.1(10) . . . . ?
